data_7133396
loop_
_publ_author_name
'Potempa, Kinga'
'Paliwoda, Damian'
'Jarzembska, Katarzyna N.'
'Kami&#x144;ski, Rados&#x142;aw'
'Kr&#xf3;wczy&#x144;ski, Adam'
'Borowski, Patryk'
'Hanfland, Michael'

_publ_section_title
;
 Pressure-induced single-crystal-to-single-crystal nitrite ligand
 isomerisation accompanied by a piezochromic effect.
;
_journal_issue 69
_journal_name_full 'Chemical communications (Cambridge, England)'
_journal_page_first 9194
_journal_page_last 9197
_journal_paper_doi 10.1039/d4cc02898h
_journal_volume 60
_journal_year 2024
_chemical_formula_moiety 'C15 H16 N6 Ni O4'
_chemical_formula_sum 'C15 H16 N6 Ni O4'
_chemical_formula_weight 403.05
_space_group_crystal_system monoclinic
_space_group_IT_number 9
_space_group_name_Hall 'C -2yc'
_space_group_name_H-M_alt 'C 1 c 1'
_atom_sites_solution_hydrogens geom
_audit_creation_date 2024-04-19
_audit_creation_method
;
Olex2 1.5
(compiled 2024.02.16 svn.r378c4104 for OlexSys, GUI svn.r6928)
;
_audit_update_record
;
2024-05-02 deposited with the CCDC.	2024-07-23 downloaded from the CCDC.
;
_cell_angle_alpha 90
_cell_angle_beta 110.40(3)
_cell_angle_gamma 90
_cell_formula_units_Z 4
_cell_length_a 13.026(3)
_cell_length_b 9.450(2)
_cell_length_c 13.021(3)
_cell_measurement_reflns_used 478
_cell_measurement_temperature 293
_cell_measurement_theta_max 21.3880
_cell_measurement_theta_min 2.0080
_cell_volume 1502.3(7)
_computing_molecular_graphics 'Olex2 1.5 (Dolomanov et al., 2009)'
_computing_publication_material 'Olex2 1.5 (Dolomanov et al., 2009)'
_computing_structure_refinement 'XL  (Sheldrick, 2008)'
_diffrn_ambient_temperature 293
_diffrn_detector_area_resol_mean 13.3333
_diffrn_measured_fraction_theta_full 0.533
_diffrn_measured_fraction_theta_max 0.286
_diffrn_measurement_device_type 'esperanto CrysAlisPro umported from ESRF ID15B beamline'
_diffrn_measurement_method '\w scans'
_diffrn_radiation_type synchrotron
_diffrn_radiation_wavelength 0.40965
_diffrn_reflns_av_R_equivalents 0.0683
_diffrn_reflns_av_unetI/netI 0.0536
_diffrn_reflns_Laue_measured_fraction_full 0.533
_diffrn_reflns_Laue_measured_fraction_max 0.286
_diffrn_reflns_limit_h_max 18
_diffrn_reflns_limit_h_min -16
_diffrn_reflns_limit_k_max 12
_diffrn_reflns_limit_k_min -12
_diffrn_reflns_limit_l_max 14
_diffrn_reflns_limit_l_min -16
_diffrn_reflns_number 1888
_diffrn_reflns_point_group_measured_fraction_full 0.414
_diffrn_reflns_point_group_measured_fraction_max 0.210
_diffrn_reflns_theta_full 14.229
_diffrn_reflns_theta_max 21.422
_diffrn_reflns_theta_min 1.657
_diffrn_source synchrotron
_exptl_absorpt_coefficient_mu 0.308
_exptl_absorpt_correction_T_max 1.00000
_exptl_absorpt_correction_T_min 0.97764
_exptl_absorpt_correction_type multi-scan
_exptl_absorpt_process_details
;
CrysAlisPro 1.171.42.49 (Rigaku Oxford Diffraction, 2022)
Empirical absorption correction using spherical harmonics,
implemented in SCALE3 ABSPACK scaling algorithm.
;
_exptl_crystal_colour piezochromic
_exptl_crystal_density_diffrn 1.782
_exptl_crystal_description plate
_exptl_crystal_F_000 832
_exptl_crystal_size_max 0.13
_exptl_crystal_size_mid 0.07
_exptl_crystal_size_min 0.02
_refine_diff_density_max 0.855
_refine_diff_density_min -0.825
_refine_diff_density_rms 0.084
_refine_ls_abs_structure_details
;
 Classical Flack method preferred over Parsons because s.u. lower.
;
_refine_ls_abs_structure_Flack 0.39(16)
_refine_ls_extinction_method none
_refine_ls_goodness_of_fit_ref 1.044
_refine_ls_hydrogen_treatment constr
_refine_ls_matrix_type full
_refine_ls_number_parameters 249
_refine_ls_number_reflns 1882
_refine_ls_number_restraints 229
_refine_ls_restrained_S_all 1.006
_refine_ls_R_factor_all 0.0726
_refine_ls_R_factor_gt 0.0631
_refine_ls_shift/su_max 0.000
_refine_ls_shift/su_mean 0.000
_refine_ls_structure_factor_coef Fsqd
_refine_ls_weighting_details 'w=1/[\s^2^(Fo^2^)+(0.1233P)^2^+3.2416P] where P=(Fo^2^+2Fc^2^)/3'
_refine_ls_weighting_scheme calc
_refine_ls_wR_factor_gt 0.1736
_refine_ls_wR_factor_ref 0.1848
_reflns_Friedel_coverage 0.468
_reflns_Friedel_fraction_full 0.296
_reflns_Friedel_fraction_max 0.134
_reflns_number_gt 1593
_reflns_number_total 1882
_reflns_threshold_expression 'I > 2\s(I)'
_cod_data_source_file d4cc02898h2.cif
_cod_data_source_block Ni-diONO-05-I
_cod_depositor_comments 'Adding full bibliography for 7133389--7133407.cif.'
_cod_original_cell_volume 1502.3(6)
_cod_database_code 7133396
_shelx_shelxl_version_number 2018/3
_shelx_space_group_comment
;
The symmetry employed for this shelxl refinement is uniquely defined
by the following loop, which should always be used as a source of
symmetry information in preference to the above space-group names.
They are only intended as comments.
;
_olex2_refinement_description
;
1. Fixed Uiso
 At 1.2 times of:
  All C(H) groups, All C(H,H) groups
2. Shared sites
{C7A, C7B}
{C9A, C9B}
3. Restrained distances
 Ni1-O3A \\sim Ni1-O3B
 with sigma of 0.02
 O3A-N2A \\sim O3B-N2B
 with sigma of 0.02
 O4A-N2A \\sim O4B-N2B
 with sigma of 0.02
 Ni1-N2A \\sim Ni1-N2B
 with sigma of 0.04
 O3A-O4A \\sim O3B-O4B
 with sigma of 0.04
4. Uiso/Uaniso restraints and constraints
C8B \\sim C8A: within 2A with sigma of 0.001 and sigma for terminal atoms of
0.002 within 2A
O3B \\sim O3A: within 2A with sigma of 0.001 and sigma for terminal atoms of
0.002 within 2A
N2A \\sim N2B: within 2A with sigma of 0.001 and sigma for terminal atoms of
0.002 within 2A
O4A \\sim O4B: within 2A with sigma of 0.001 and sigma for terminal atoms of
0.002 within 2A
O3B \\sim N2B \\sim O4B: within 2A with sigma of 0.001 and sigma for terminal
atoms of 0.002 within 2A
N3 \\sim C1 \\sim C2 \\sim C3 \\sim C4 \\sim C5: within 2A with sigma of 0.001
and sigma for terminal atoms of 0.002 within 2A
N6 \\sim C11 \\sim C12 \\sim C13 \\sim C14 \\sim C15: within 2A with sigma of
0.001 and sigma for terminal atoms of 0.002 within 2A
O2 \\sim N1 \\sim O1: within 2A with sigma of 0.01 and sigma for terminal atoms
of 0.02 within 2A
Uanis(O1) \\sim Ueq, Uanis(O2) \\sim Ueq, Uanis(N1) \\sim Ueq: with sigma of
0.01 and sigma for terminal atoms of 0.02
Uanis(O3A) \\sim Ueq, Uanis(O4A) \\sim Ueq, Uanis(N2A) \\sim Ueq: with sigma of
0.01 and sigma for terminal atoms of 0.02
Uanis(C8B) \\sim Ueq, Uanis(C9A) \\sim Ueq, Uanis(C8A) \\sim Ueq, Uanis(C7A)
\\sim Ueq: with sigma of 0.001 and sigma for terminal atoms of 0.002
Uanis(O3B) \\sim Ueq, Uanis(N2B) \\sim Ueq, Uanis(O4B) \\sim Ueq: with sigma of
0.01 and sigma for terminal atoms of 0.02
Uanis(N4) \\sim Ueq, Uanis(C6) \\sim Ueq, Uanis(N5) \\sim Ueq, Uanis(C10) \\sim
Ueq: with sigma of 0.01 and sigma for terminal atoms of 0.02
Uanis(C7A) = Uanis(C7B)
Uanis(C9A) = Uanis(C9B)
5. Others
 Sof(C7B)=Sof(H7BA)=Sof(H7BB)=Sof(C8B)=Sof(H8BA)=Sof(H8BB)=Sof(C9B)=Sof(H9BA)=
 Sof(H9BB)=1-FVAR(1)
 Sof(C7A)=Sof(H7AA)=Sof(H7AB)=Sof(C8A)=Sof(H8AA)=Sof(H8AB)=Sof(C9A)=Sof(H9AA)=
 Sof(H9AB)=FVAR(1)
 Sof(O3B)=Sof(O4B)=Sof(N2B)=1-FVAR(2)
 Sof(O3A)=Sof(O4A)=Sof(N2A)=FVAR(2)
6.a Secondary CH2 refined with riding coordinates:
 C7A(H7AA,H7AB), C8A(H8AA,H8AB), C9A(H9AA,H9AB), C7B(H7BA,H7BB), C8B(H8BA,
 H8BB), C9B(H9BA,H9BB)
6.b Aromatic/amide H refined with riding coordinates:
 C1(H1), C2(H2), C3(H3), C4(H4), C12(H12), C13(H13), C14(H14), C15(H15),
 C6(H6), C10(H10)
6.c Fitted hexagon refined as free rotating group:
 N3(C1,C2,C3,C4,C5), N6(C11,C12,C13,C14,C15)
;
_olex2_submission_special_instructions 'No special instructions were received'

loop_
_space_group_symop_operation_xyz
'x, y, z'
'x, -y, z+1/2'
'x+1/2, y+1/2, z'
'x+1/2, -y+1/2, z+1/2'

loop_
_atom_site_label
_atom_site_type_symbol
_atom_site_fract_x
_atom_site_fract_y
_atom_site_fract_z
_atom_site_U_iso_or_equiv
_atom_site_adp_type
_atom_site_occupancy
_atom_site_site_symmetry_order
_atom_site_calc_flag
_atom_site_refinement_flags_posn
_atom_site_refinement_flags_adp
_atom_site_refinement_flags_occupancy
_atom_site_disorder_assembly
_atom_site_disorder_group
Ni1 Ni 0.4985(3) 0.28635(8) 0.2565(3) 0.0288(3) Uani 1 1 d D . . . .
O1 O 0.3573(11) 0.2669(14) 0.2911(12) 0.033(2) Uani 1 1 d . U . . .
O2 O 0.2506(15) 0.339(2) 0.3629(18) 0.071(4) Uani 1 1 d . U . . .
N1 N 0.3362(15) 0.357(2) 0.3472(16) 0.048(3) Uani 1 1 d . U . . .
O3A O 0.6379(14) 0.2580(18) 0.2226(14) 0.040(2) Uani 0.924(13) 1 d D U P A 3
O4A O 0.7508(12) 0.3350(14) 0.1489(12) 0.043(2) Uani 0.924(13) 1 d D U P A 3
N2A N 0.6693(16) 0.355(2) 0.1667(16) 0.041(2) Uani 0.924(13) 1 d D U P A 3
O3B O 0.642(6) 0.314(9) 0.230(10) 0.040(2) Uani 0.076(13) 1 d D U P A 4
O4B O 0.739(9) 0.210(10) 0.146(8) 0.042(2) Uani 0.076(13) 1 d D U P A 4
N2B N 0.698(7) 0.207(10) 0.214(9) 0.041(2) Uani 0.076(13) 1 d D U P A 4
N3 N 0.4222(6) 0.1591(8) 0.1196(5) 0.0326(15) Uani 1 1 d G U . . .
C1 C 0.4185(7) 0.0121(8) 0.1149(6) 0.0344(15) Uani 1 1 d G U . . .
H1 H 0.443983 -0.040646 0.179156 0.041 Uiso 1 1 calc R U . . .
C2 C 0.3767(8) -0.0560(6) 0.0142(7) 0.0356(15) Uani 1 1 d G U . . .
H2 H 0.374285 -0.154267 0.011065 0.043 Uiso 1 1 calc R U . . .
C3 C 0.3387(10) 0.0229(9) -0.0818(6) 0.0359(15) Uani 1 1 d G U . . .
H3 H 0.310731 -0.022642 -0.149186 0.043 Uiso 1 1 calc R U . . .
C4 C 0.3424(9) 0.1698(8) -0.0771(5) 0.0351(15) Uani 1 1 d G U . . .
H4 H 0.316873 0.222606 -0.141347 0.042 Uiso 1 1 calc R U . . .
C5 C 0.3841(7) 0.2379(6) 0.0236(7) 0.0336(15) Uani 1 1 d G U . . .
N4 N 0.4347(12) 0.4303(15) 0.1402(12) 0.032(3) Uani 1 1 d . U . . .
N5 N 0.5633(10) 0.4412(14) 0.3766(11) 0.028(3) Uani 1 1 d . U . . .
N6 N 0.5757(6) 0.1556(9) 0.3941(5) 0.0352(16) Uani 1 1 d G U . . .
C11 C 0.6093(7) 0.2402(7) 0.4872(7) 0.0361(16) Uani 1 1 d G U . . .
C12 C 0.6536(10) 0.1787(9) 0.5902(5) 0.0372(16) Uani 1 1 d G U . . .
H12 H 0.676150 0.235369 0.652542 0.045 Uiso 1 1 calc R U . . .
C13 C 0.6643(11) 0.0325(9) 0.6002(6) 0.0378(16) Uani 1 1 d G U . . .
H13 H 0.693929 -0.008635 0.669145 0.045 Uiso 1 1 calc R U . . .
C14 C 0.6306(9) -0.0522(7) 0.5071(8) 0.0375(16) Uani 1 1 d G U . . .
H14 H 0.637753 -0.149968 0.513725 0.045 Uiso 1 1 calc R U . . .
C15 C 0.5863(7) 0.0094(9) 0.4040(6) 0.0367(16) Uani 1 1 d G U . . .
H15 H 0.563794 -0.047297 0.341702 0.044 Uiso 1 1 calc R U . . .
C6 C 0.3948(16) 0.391(2) 0.0437(17) 0.044(5) Uani 1 1 d . U . . .
H6 H 0.372484 0.456114 -0.013601 0.053 Uiso 1 1 calc R U . . .
C7A C 0.4338(14) 0.5897(17) 0.1511(14) 0.037(3) Uani 0.41(4) 1 d . U P B 1
H7AA H 0.492531 0.628819 0.130281 0.045 Uiso 0.41(4) 1 calc R U P B 1
H7AB H 0.365228 0.625629 0.100124 0.045 Uiso 0.41(4) 1 calc R U P B 1
C8A C 0.446(3) 0.636(3) 0.253(3) 0.033(3) Uani 0.41(4) 1 d . U P B 1
H8AA H 0.380620 0.606930 0.267673 0.039 Uiso 0.41(4) 1 calc R U P B 1
H8AB H 0.444780 0.738529 0.250407 0.039 Uiso 0.41(4) 1 calc R U P B 1
C9A C 0.5487(15) 0.5901(18) 0.3556(16) 0.042(4) Uani 0.41(4) 1 d . U P B 1
H9AA H 0.614075 0.626715 0.345331 0.051 Uiso 0.41(4) 1 calc R U P B 1
H9AB H 0.543055 0.635372 0.420239 0.051 Uiso 0.41(4) 1 calc R U P B 1
C7B C 0.4338(14) 0.5897(17) 0.1511(14) 0.037(3) Uani 0.59(4) 1 d . . P B 2
H7BA H 0.428550 0.634284 0.082404 0.045 Uiso 0.59(4) 1 calc R U P B 2
H7BB H 0.371519 0.619177 0.170420 0.045 Uiso 0.59(4) 1 calc R U P B 2
C8B C 0.5368(18) 0.631(2) 0.2379(18) 0.033(2) Uani 0.59(4) 1 d . U P B 2
H8BA H 0.544613 0.732540 0.235076 0.040 Uiso 0.59(4) 1 calc R U P B 2
H8BB H 0.597028 0.588278 0.221337 0.040 Uiso 0.59(4) 1 calc R U P B 2
C9B C 0.5487(15) 0.5901(18) 0.3556(16) 0.042(4) Uani 0.59(4) 1 d . . P B 2
H9BA H 0.611076 0.639994 0.405981 0.051 Uiso 0.59(4) 1 calc R U P B 2
H9BB H 0.483898 0.620857 0.369783 0.051 Uiso 0.59(4) 1 calc R U P B 2
C10 C 0.6074(15) 0.3848(16) 0.4725(12) 0.031(3) Uani 1 1 d . U . . .
H10 H 0.638506 0.443091 0.532976 0.037 Uiso 1 1 calc R U . . .

loop_
_atom_site_aniso_label
_atom_site_aniso_U_11
_atom_site_aniso_U_22
_atom_site_aniso_U_33
_atom_site_aniso_U_23
_atom_site_aniso_U_13
_atom_site_aniso_U_12
Ni1 0.0341(5) 0.0192(6) 0.0307(6) -0.0004(8) 0.0084(3) 0.0013(9)
O1 0.030(4) 0.030(5) 0.041(5) -0.002(3) 0.014(3) -0.001(3)
O2 0.059(8) 0.092(10) 0.078(9) 0.011(7) 0.043(7) 0.013(7)
N1 0.044(6) 0.053(7) 0.051(6) -0.015(4) 0.021(5) -0.011(4)
O3A 0.042(4) 0.038(4) 0.041(4) 0.003(3) 0.017(3) -0.002(3)
O4A 0.044(4) 0.043(5) 0.045(5) 0.001(3) 0.020(4) -0.003(4)
N2A 0.043(4) 0.039(4) 0.041(4) 0.005(3) 0.017(3) -0.001(3)
O3B 0.043(4) 0.039(4) 0.041(4) 0.004(3) 0.017(3) -0.002(3)
O4B 0.044(4) 0.041(4) 0.043(4) 0.003(3) 0.019(4) -0.002(3)
N2B 0.043(4) 0.039(4) 0.041(4) 0.004(3) 0.017(3) -0.002(3)
N3 0.035(3) 0.017(3) 0.045(4) -0.0037(19) 0.013(2) -0.0059(19)
C1 0.037(3) 0.018(3) 0.046(4) -0.0045(19) 0.013(2) -0.007(2)
C2 0.038(3) 0.019(3) 0.047(4) -0.0051(19) 0.012(2) -0.006(2)
C3 0.038(3) 0.020(3) 0.047(4) -0.0050(19) 0.011(2) -0.005(2)
C4 0.037(3) 0.020(3) 0.047(4) -0.0034(19) 0.012(2) -0.006(2)
C5 0.036(3) 0.018(3) 0.046(4) -0.0039(19) 0.013(2) -0.006(2)
N4 0.045(6) 0.014(6) 0.040(6) 0.000(4) 0.017(5) 0.007(4)
N5 0.029(5) 0.021(6) 0.032(6) -0.010(4) 0.006(4) -0.002(4)
N6 0.034(3) 0.039(4) 0.028(4) -0.0012(19) 0.004(2) -0.002(2)
C11 0.034(3) 0.040(4) 0.028(4) -0.001(2) 0.003(2) -0.003(2)
C12 0.035(3) 0.041(4) 0.029(4) -0.002(2) 0.003(2) -0.002(2)
C13 0.036(3) 0.041(4) 0.030(4) -0.0008(19) 0.003(2) -0.001(2)
C14 0.036(3) 0.040(4) 0.030(4) -0.0007(19) 0.003(2) -0.001(2)
C15 0.035(3) 0.040(4) 0.029(4) -0.0017(19) 0.003(2) -0.001(2)
C6 0.035(7) 0.035(9) 0.060(9) 0.015(6) 0.014(6) 0.010(5)
C7A 0.038(3) 0.036(3) 0.037(3) 0.0000(12) 0.0124(16) -0.0002(13)
C8A 0.033(3) 0.033(3) 0.033(3) 0.0000(11) 0.0116(14) 0.0000(11)
C9A 0.043(4) 0.041(4) 0.042(4) -0.0001(13) 0.0144(17) -0.0001(13)
C7B 0.038(3) 0.036(3) 0.037(3) 0.0000(12) 0.0124(16) -0.0002(13)
C8B 0.033(3) 0.033(3) 0.033(3) -0.0002(11) 0.0115(14) 0.0000(11)
C9B 0.043(4) 0.041(4) 0.042(4) -0.0001(13) 0.0144(17) -0.0001(13)
C10 0.044(7) 0.020(6) 0.024(6) -0.002(3) 0.005(4) 0.002(4)

loop_
_atom_type_symbol
_atom_type_description
_atom_type_scat_dispersion_real
_atom_type_scat_dispersion_imag
_atom_type_scat_source
C C -0.0011 0.0005 'International Tables Vol C Tables 4.2.6.8 and 6.1.1.4'
H H 0.0000 0.0000 'International Tables Vol C Tables 4.2.6.8 and 6.1.1.4'
N N -0.0016 0.0010 'International Tables Vol C Tables 4.2.6.8 and 6.1.1.4'
Ni Ni 0.1705 0.4035 'International Tables Vol C Tables 4.2.6.8 and 6.1.1.4'
O O -0.0014 0.0018 'International Tables Vol C Tables 4.2.6.8 and 6.1.1.4'

loop_
_geom_angle_atom_site_label_1
_geom_angle_atom_site_label_2
_geom_angle_atom_site_label_3
_geom_angle
_geom_angle_site_symmetry_1
_geom_angle_site_symmetry_3
_geom_angle_publ_flag
O1 Ni1 N3 86.5(5) . . ?
O1 Ni1 N5 93.3(5) . . ?
O1 Ni1 N6 87.7(5) . . ?
O3A Ni1 O1 167.3(3) . . ?
O3A Ni1 N3 86.2(6) . . ?
O3A Ni1 N5 95.6(6) . . ?
O3A Ni1 N6 84.9(5) . . ?
O3B Ni1 O1 176(3) . . ?
O3B Ni1 N3 97(3) . . ?
O3B Ni1 N5 83(3) . . ?
O3B Ni1 N6 91(4) . . ?
N3 Ni1 N5 170.7(4) . . ?
N3 Ni1 N6 109.22(16) . . ?
N4 Ni1 O1 93.4(6) . . ?
N4 Ni1 O3A 95.3(6) . . ?
N4 Ni1 O3B 87(3) . . ?
N4 Ni1 N3 78.2(5) . . ?
N4 Ni1 N5 92.5(3) . . ?
N4 Ni1 N6 172.5(5) . . ?
N5 Ni1 N6 80.0(5) . . ?
N1 O1 Ni1 118.6(14) . . ?
O2 N1 O1 115(2) . . ?
N2A O3A Ni1 120.0(16) . . ?
O4A N2A O3A 118(2) . . ?
N2B O3B Ni1 122(4) . . ?
O4B N2B O3B 122(6) . . ?
C1 N3 Ni1 127.6(5) . . ?
C1 N3 C5 120.0 . . ?
C5 N3 Ni1 111.9(5) . . ?
N3 C1 H1 120.0 . . ?
C2 C1 N3 120.0 . . ?
C2 C1 H1 120.0 . . ?
C1 C2 H2 120.0 . . ?
C1 C2 C3 120.0 . . ?
C3 C2 H2 120.0 . . ?
C2 C3 H3 120.0 . . ?
C2 C3 C4 120.0 . . ?
C4 C3 H3 120.0 . . ?
C3 C4 H4 120.0 . . ?
C5 C4 C3 120.0 . . ?
C5 C4 H4 120.0 . . ?
N3 C5 C6 112.7(10) . . ?
C4 C5 N3 120.0 . . ?
C4 C5 C6 127.3(10) . . ?
C6 N4 Ni1 119.1(12) . . ?
C6 N4 C7A 112.2(15) . . ?
C6 N4 C7B 112.2(15) . . ?
C7A N4 Ni1 128.6(11) . . ?
C7B N4 Ni1 128.6(11) . . ?
C9A N5 Ni1 123.5(11) . . ?
C9B N5 Ni1 123.5(11) . . ?
C10 N5 Ni1 111.2(10) . . ?
C10 N5 C9A 125.0(15) . . ?
C10 N5 C9B 125.0(15) . . ?
C11 N6 Ni1 108.3(5) . . ?
C11 N6 C15 120.0 . . ?
C15 N6 Ni1 131.4(5) . . ?
N6 C11 C12 120.0 . . ?
C10 C11 N6 117.7(9) . . ?
C10 C11 C12 122.0(8) . . ?
C11 C12 H12 120.0 . . ?
C13 C12 C11 120.0 . . ?
C13 C12 H12 120.0 . . ?
C12 C13 H13 120.0 . . ?
C14 C13 C12 120.0 . . ?
C14 C13 H13 120.0 . . ?
C13 C14 H14 120.0 . . ?
C15 C14 C13 120.0 . . ?
C15 C14 H14 120.0 . . ?
N6 C15 H15 120.0 . . ?
C14 C15 N6 120.0 . . ?
C14 C15 H15 120.0 . . ?
C5 C6 H6 121.5 . . ?
N4 C6 C5 117.0(16) . . ?
N4 C6 H6 121.5 . . ?
N4 C7A H7AA 108.7 . . ?
N4 C7A H7AB 108.7 . . ?
H7AA C7A H7AB 107.6 . . ?
C8A C7A N4 114.4(18) . . ?
C8A C7A H7AA 108.7 . . ?
C8A C7A H7AB 108.7 . . ?
C7A C8A H8AA 107.2 . . ?
C7A C8A H8AB 107.2 . . ?
C7A C8A C9A 121(2) . . ?
H8AA C8A H8AB 106.8 . . ?
C9A C8A H8AA 107.2 . . ?
C9A C8A H8AB 107.2 . . ?
N5 C9A C8A 116.4(17) . . ?
N5 C9A H9AA 108.2 . . ?
N5 C9A H9AB 108.2 . . ?
C8A C9A H9AA 108.2 . . ?
C8A C9A H9AB 108.2 . . ?
H9AA C9A H9AB 107.3 . . ?
N4 C7B H7BA 110.2 . . ?
N4 C7B H7BB 110.2 . . ?
H7BA C7B H7BB 108.5 . . ?
C8B C7B N4 107.4(14) . . ?
C8B C7B H7BA 110.2 . . ?
C8B C7B H7BB 110.2 . . ?
C7B C8B H8BA 108.1 . . ?
C7B C8B H8BB 108.1 . . ?
C7B C8B C9B 116.7(16) . . ?
H8BA C8B H8BB 107.3 . . ?
C9B C8B H8BA 108.1 . . ?
C9B C8B H8BB 108.1 . . ?
N5 C9B C8B 113.4(15) . . ?
N5 C9B H9BA 108.9 . . ?
N5 C9B H9BB 108.9 . . ?
C8B C9B H9BA 108.9 . . ?
C8B C9B H9BB 108.9 . . ?
H9BA C9B H9BB 107.7 . . ?
N5 C10 C11 121.5(13) . . ?
N5 C10 H10 119.3 . . ?
C11 C10 H10 119.3 . . ?

loop_
_geom_bond_atom_site_label_1
_geom_bond_atom_site_label_2
_geom_bond_distance
_geom_bond_site_symmetry_2
_geom_bond_publ_flag
Ni1 O1 2.049(15) . ?
Ni1 O3A 2.029(18) . ?
Ni1 O3B 2.03(3) . ?
Ni1 N3 2.092(6) . ?
Ni1 N4 1.989(15) . ?
Ni1 N5 2.093(12) . ?
Ni1 N6 2.119(7) . ?
O1 N1 1.22(2) . ?
O2 N1 1.21(2) . ?
O3A N2A 1.32(2) . ?
O4A N2A 1.18(2) . ?
O3B N2B 1.31(3) . ?
O4B N2B 1.17(4) . ?
N3 C1 1.3900 . ?
N3 C5 1.3900 . ?
C1 H1 0.9300 . ?
C1 C2 1.3900 . ?
C2 H2 0.9300 . ?
C2 C3 1.3900 . ?
C3 H3 0.9300 . ?
C3 C4 1.3900 . ?
C4 H4 0.9300 . ?
C4 C5 1.3900 . ?
C5 C6 1.47(2) . ?
N4 C6 1.24(2) . ?
N4 C7A 1.51(2) . ?
N4 C7B 1.51(2) . ?
N5 C9A 1.43(2) . ?
N5 C9B 1.43(2) . ?
N5 C10 1.294(19) . ?
N6 C11 1.3900 . ?
N6 C15 1.3900 . ?
C11 C12 1.3900 . ?
C11 C10 1.378(16) . ?
C12 H12 0.9300 . ?
C12 C13 1.3900 . ?
C13 H13 0.9300 . ?
C13 C14 1.3900 . ?
C14 H14 0.9300 . ?
C14 C15 1.3900 . ?
C15 H15 0.9300 . ?
C6 H6 0.9300 . ?
C7A H7AA 0.9700 . ?
C7A H7AB 0.9700 . ?
C7A C8A 1.35(4) . ?
C8A H8AA 0.9700 . ?
C8A H8AB 0.9700 . ?
C8A C9A 1.59(4) . ?
C9A H9AA 0.9700 . ?
C9A H9AB 0.9700 . ?
C7B H7BA 0.9700 . ?
C7B H7BB 0.9700 . ?
C7B C8B 1.47(3) . ?
C8B H8BA 0.9700 . ?
C8B H8BB 0.9700 . ?
C8B C9B 1.53(3) . ?
C9B H9BA 0.9700 . ?
C9B H9BB 0.9700 . ?
C10 H10 0.9300 . ?

loop_
_geom_torsion_atom_site_label_1
_geom_torsion_atom_site_label_2
_geom_torsion_atom_site_label_3
_geom_torsion_atom_site_label_4
_geom_torsion
_geom_torsion_site_symmetry_1
_geom_torsion_site_symmetry_2
_geom_torsion_site_symmetry_3
_geom_torsion_site_symmetry_4
_geom_torsion_publ_flag
Ni1 O1 N1 O2 179.1(15) . . . . ?
Ni1 O3A N2A O4A 179.8(13) . . . . ?
Ni1 O3B N2B O4B 137(11) . . . . ?
Ni1 N3 C1 C2 -171.3(7) . . . . ?
Ni1 N3 C5 C4 172.6(6) . . . . ?
Ni1 N3 C5 C6 -7.0(11) . . . . ?
Ni1 N4 C6 C5 8(3) . . . . ?
Ni1 N4 C7A C8A -23(3) . . . . ?
Ni1 N4 C7B C8B 34(2) . . . . ?
Ni1 N5 C9A C8A 23(3) . . . . ?
Ni1 N5 C9B C8B -30(2) . . . . ?
Ni1 N5 C10 C11 1(2) . . . . ?
Ni1 N6 C11 C12 174.2(7) . . . . ?
Ni1 N6 C11 C10 -12.3(12) . . . . ?
Ni1 N6 C15 C14 -172.6(9) . . . . ?
N3 C1 C2 C3 0.0 . . . . ?
N3 C5 C6 N4 0(2) . . . . ?
C1 N3 C5 C4 0.0 . . . . ?
C1 N3 C5 C6 -179.6(11) . . . . ?
C1 C2 C3 C4 0.0 . . . . ?
C2 C3 C4 C5 0.0 . . . . ?
C3 C4 C5 N3 0.0 . . . . ?
C3 C4 C5 C6 179.6(13) . . . . ?
C4 C5 C6 N4 -179.7(14) . . . . ?
C5 N3 C1 C2 0.0 . . . . ?
N4 C7A C8A C9A 56(3) . . . . ?
N4 C7B C8B C9B -70(2) . . . . ?
N6 C11 C12 C13 0.0 . . . . ?
N6 C11 C10 N5 8(2) . . . . ?
C11 N6 C15 C14 0.0 . . . . ?
C11 C12 C13 C14 0.0 . . . . ?
C12 C11 C10 N5 -178.1(14) . . . . ?
C12 C13 C14 C15 0.0 . . . . ?
C13 C14 C15 N6 0.0 . . . . ?
C15 N6 C11 C12 0.0 . . . . ?
C15 N6 C11 C10 173.6(12) . . . . ?
C6 N4 C7A C8A 161(2) . . . . ?
C6 N4 C7B C8B -141.7(19) . . . . ?
C7A N4 C6 C5 -175.7(14) . . . . ?
C7A C8A C9A N5 -59(3) . . . . ?
C9A N5 C10 C11 173.9(16) . . . . ?
C7B N4 C6 C5 -175.7(14) . . . . ?
C7B C8B C9B N5 71(2) . . . . ?
C9B N5 C10 C11 173.9(16) . . . . ?
C10 N5 C9A C8A -149(2) . . . . ?
C10 N5 C9B C8B 157.8(18) . . . . ?
C10 C11 C12 C13 -173.3(13) . . . . ?
